data_4002520
loop_
_publ_author_name
'Knee, C.S.'
'Zhukov, A.A.'
'Weller, M.T.'

_publ_section_title
;
 Crystal structures and magnetic properties of the manganese oxide
 chlorides Sr2 Mn O3 Cl and Sr4 Mn3 O8-y Cl2
;
_journal_name_full 'Chemistry of Materials (1,1989-)'
_journal_page_first 4249
_journal_page_last 4255
_journal_volume 14
_journal_year 2002
_chemical_formula_sum 'Cl2 Mn3 O7.56 Sr4'
_chemical_name_systematic 'Sr4 Mn3 O7.56 Cl2'
_space_group_IT_number 139
_symmetry_space_group_name_Hall '-I 4 2'
_symmetry_space_group_name_H-M 'I 4/m m m'
_cell_angle_alpha 90
_cell_angle_beta 90
_cell_angle_gamma 90
_cell_formula_units_Z 2
_cell_length_a 3.86585
_cell_length_b 3.86585
_cell_length_c 32.2585
_cell_volume 482.097
_citation_journal_id_ASTM CMATEX
_cod_data_source_file Knee_CMATEX_2002_1902.cif
_cod_data_source_block Cl2Mn3O7.56Sr4
_cod_original_cell_volume 482.0967
_cod_database_code 4002520

loop_
_symmetry_equiv_pos_as_xyz
x,y,z
-y,x,z
-x,-y,z
y,-x,z
x,-y,-z
y,x,-z
-x,y,-z
-y,-x,-z
-x,-y,-z
y,-x,-z
x,y,-z
-y,x,-z
-x,y,z
-y,-x,z
x,-y,z
y,x,z
x+1/2,y+1/2,z+1/2
-y+1/2,x+1/2,z+1/2
-x+1/2,-y+1/2,z+1/2
y+1/2,-x+1/2,z+1/2
x+1/2,-y+1/2,-z+1/2
y+1/2,x+1/2,-z+1/2
-x+1/2,y+1/2,-z+1/2
-y+1/2,-x+1/2,-z+1/2
-x+1/2,-y+1/2,-z+1/2
y+1/2,-x+1/2,-z+1/2
x+1/2,y+1/2,-z+1/2
-y+1/2,x+1/2,-z+1/2
-x+1/2,y+1/2,z+1/2
-y+1/2,-x+1/2,z+1/2
x+1/2,-y+1/2,z+1/2
y+1/2,x+1/2,z+1/2

loop_
_atom_site_label
_atom_site_type_symbol
_atom_site_fract_x
_atom_site_fract_y
_atom_site_fract_z
_atom_site_occupancy
_atom_site_U_iso_or_equiv
Mn2 Mn+3 0 0 0 1 0.0
Mn1 Mn+3 0 0 0.12079 1 0.0
Cl1 Cl-1 0 0 0.21572 1 0.0
O2 O-2 0 0 0.05898 1 0.0
O1 O-2 0 0.5 0.12838 1 0.0
Sr1 Sr+2 0 0 0.43899 1 0.0
O3 O-2 0.0535 0.5 0 0.39 0.0
Sr2 Sr+2 0 0 0.32088 1 0.0
